data_4325509
loop_
_publ_author_name
'Traian D. Pasatoiu'
'Jean-Pascal Sutter'
'Augustin M. Madalan'
'Fatima Zohra Chiboub Fellah'
'Carine Duhayon'
'Marius Andruh'

_publ_contact_author_email 'jean-pascal.sutter@lcc-toulouse.fr '
_publ_contact_author_fax '(33) 5 61 55 30 03'
_publ_contact_author_name 'JP Sutter'
_publ_contact_author_phone '(33) 5 61 33 31 57'
_publ_section_title
;
 Preparation, Crystal Structures, and Magnetic Features for a Series of
 Dinuclear [NiIILnIII] Schiff-Base Complexes: Evidence for Slow Relaxation
 of the Magnetization for the DyIII Derivative
;
_journal_name_full 'Inorganic Chemistry'
_journal_page_first 5890
_journal_page_last 5898
_journal_paper_doi 10.1021/ic2004276
_journal_volume 50
_journal_year 2011
_chemical_formula_moiety 'C21 H31 N4 Ni O11 Tb, C2 H3 N, 2(N O3), H2 O'
_chemical_formula_sum 'C23 H36 N7 Ni O18 Tb'
_chemical_formula_weight 916.22
_chemical_name_systematic
;
 ?
;
_space_group_IT_number 14
_symmetry_cell_setting monoclinic
_symmetry_space_group_name_Hall '-P 2ybc'
_symmetry_space_group_name_H-M 'P 1 21/c 1'
_atom_sites_solution_hydrogens geom
_atom_sites_solution_primary direct
_atom_sites_solution_secondary difmap
_audit_creation_method SHELXL-97
_cell_angle_alpha 90.00
_cell_angle_beta 98.710(10)
_cell_angle_gamma 90.00
_cell_formula_units_Z 4
_cell_length_a 13.5488(11)
_cell_length_b 10.4531(6)
_cell_length_c 24.351(2)
_cell_measurement_reflns_used 6680
_cell_measurement_temperature 180(2)
_cell_measurement_theta_max 25.9
_cell_measurement_theta_min 2.05
_cell_volume 3409.0(4)
_computing_cell_refinement 'IPDS (Stoe & Cie, 1996)'
_computing_data_collection 'IPDS (Stoe & Cie, 1996)'
_computing_data_reduction 'XRED (Stoe & Cie 1996)'
_computing_molecular_graphics 'ORTEP-3 (Farruggia, 1997)'
_computing_publication_material 'wingx publication routines'
_computing_structure_refinement 'SHELXL-97 (Sheldrick, 1997)'
_computing_structure_solution 'SIR92 (Altomare et al., 1994)'
_diffrn_ambient_temperature 180(2)
_diffrn_measured_fraction_theta_full 0.965
_diffrn_measured_fraction_theta_max 0.965
_diffrn_measurement_device_type 'stoe ipds'
_diffrn_measurement_method \fscan
_diffrn_radiation_monochromator graphite
_diffrn_radiation_source 'fine-focus sealed tube'
_diffrn_radiation_type MoK\a
_diffrn_radiation_wavelength 0.71073
_diffrn_reflns_av_R_equivalents 0.0493
_diffrn_reflns_av_sigmaI/netI 0.0463
_diffrn_reflns_limit_h_max 16
_diffrn_reflns_limit_h_min -16
_diffrn_reflns_limit_k_max 12
_diffrn_reflns_limit_k_min -12
_diffrn_reflns_limit_l_max 29
_diffrn_reflns_limit_l_min -29
_diffrn_reflns_number 32731
_diffrn_reflns_theta_full 25.97
_diffrn_reflns_theta_max 25.97
_diffrn_reflns_theta_min 2.12
_exptl_absorpt_coefficient_mu 2.696
_exptl_absorpt_correction_T_max 0.817
_exptl_absorpt_correction_T_min 0.785
_exptl_absorpt_correction_type multi-scan
_exptl_absorpt_process_details
;
[c.f.r.h. blessing, acta cryst. (1995), a51, 33-38]
;
_exptl_crystal_colour purple
_exptl_crystal_density_diffrn 1.785
_exptl_crystal_description block
_exptl_crystal_F_000 1840
_exptl_crystal_size_max 0.2
_exptl_crystal_size_mid 0.075
_exptl_crystal_size_min 0.075
_refine_diff_density_max 0.655
_refine_diff_density_min -1.025
_refine_diff_density_rms 0.101
_refine_ls_extinction_method none
_refine_ls_goodness_of_fit_ref 0.896
_refine_ls_hydrogen_treatment mixed
_refine_ls_matrix_type full
_refine_ls_number_parameters 483
_refine_ls_number_reflns 6438
_refine_ls_number_restraints 13
_refine_ls_restrained_S_all 0.896
_refine_ls_R_factor_all 0.0378
_refine_ls_R_factor_gt 0.0244
_refine_ls_shift/su_max 0.002
_refine_ls_shift/su_mean 0.000
_refine_ls_structure_factor_coef Fsqd
_refine_ls_weighting_details 'calc w=1/[\s^2^(Fo^2^)+(0.0277P)^2^+0.0000P] where P=(Fo^2^+2Fc^2^)/3'
_refine_ls_weighting_scheme calc
_refine_ls_wR_factor_gt 0.0480
_refine_ls_wR_factor_ref 0.0501
_reflns_number_gt 4951
_reflns_number_total 6677
_reflns_threshold_expression I>2\s(I)
_cod_data_source_file ic2004276_si_005.cif
_cod_data_source_block Compd_8
_cod_original_cell_volume 3409.0(5)
_cod_database_code 4325509

loop_
_symmetry_equiv_pos_as_xyz
'x, y, z'
'-x, y+1/2, -z+1/2'
'-x, -y, -z'
'x, -y-1/2, z-1/2'

loop_
_atom_site_label
_atom_site_type_symbol
_atom_site_fract_x
_atom_site_fract_y
_atom_site_fract_z
_atom_site_U_iso_or_equiv
_atom_site_adp_type
_atom_site_occupancy
_atom_site_symmetry_multiplicity
_atom_site_calc_flag
_atom_site_refinement_flags
Ni Ni 0.81715(3) 1.11191(4) 0.160645(16) 0.01258(9) Uani 1 1 d .
Tb Tb 0.751032(10) 0.817159(16) 0.098792(6) 0.01203(5) Uani 1 1 d .
C1 C 0.5042(2) 0.7801(3) 0.02921(14) 0.0223(8) Uani 1 1 d .
H18A H 0.5396 0.7076 0.0179 0.033 Uiso 1 1 calc R
H18B H 0.4717 0.8245 -0.0031 0.033 Uiso 1 1 calc R
H18C H 0.4551 0.7517 0.0511 0.033 Uiso 1 1 calc R
C2 C 0.5322(2) 0.9746(3) 0.08108(13) 0.0162(7) Uani 1 1 d .
C3 C 0.4318(2) 1.0024(4) 0.07407(14) 0.0223(8) Uani 1 1 d .
H3 H 0.3856 0.9449 0.0559 0.027 Uiso 1 1 calc R
C4 C 0.3999(2) 1.1172(4) 0.09432(16) 0.0280(9) Uani 1 1 d .
H4 H 0.3321 1.1357 0.0905 0.034 Uiso 1 1 calc R
C5 C 0.4683(2) 1.2028(4) 0.11988(15) 0.0248(9) Uani 1 1 d .
H5 H 0.4462 1.2806 0.1320 0.030 Uiso 1 1 calc R
C6 C 0.5720(2) 1.1756(4) 0.12832(12) 0.0158(7) Uani 1 1 d .
C7 C 0.6041(2) 1.0585(3) 0.10955(13) 0.0125(7) Uani 1 1 d .
C8 C 0.6371(2) 1.2728(3) 0.15699(13) 0.0181(8) Uani 1 1 d .
H7 H 0.6065 1.3486 0.1652 0.022 Uiso 1 1 calc R
C9 C 0.7773(2) 1.3763(4) 0.20533(15) 0.0242(8) Uani 1 1 d .
H8A H 0.7738 1.3610 0.2443 0.029 Uiso 1 1 calc R
H8B H 0.7386 1.4526 0.1942 0.029 Uiso 1 1 calc R
C10 C 0.8847(2) 1.4003(4) 0.19871(15) 0.0241(8) Uani 1 1 d .
H9A H 0.9045 1.4836 0.2141 0.029 Uiso 1 1 calc R
H9B H 0.8897 1.4025 0.1594 0.029 Uiso 1 1 calc R
C11 C 0.9569(2) 1.3005(4) 0.22668(15) 0.0267(9) Uani 1 1 d .
H10A H 1.0244 1.3341 0.2306 0.032 Uiso 1 1 calc R
H10B H 0.9416 1.2833 0.2636 0.032 Uiso 1 1 calc R
C12 C 1.0360(2) 1.1317(3) 0.18669(13) 0.0178(7) Uani 1 1 d .
H11 H 1.0931 1.1771 0.2011 0.021 Uiso 1 1 calc R
C13 C 1.0513(2) 1.0149(3) 0.15753(13) 0.0154(7) Uani 1 1 d .
C14 C 1.1498(2) 0.9870(4) 0.14965(14) 0.0223(8) Uani 1 1 d .
H13 H 1.2006 1.0439 0.1631 0.027 Uiso 1 1 calc R
C15 C 1.1729(2) 0.8789(4) 0.12284(15) 0.0269(9) Uani 1 1 d .
H14 H 1.2384 0.8638 0.1174 0.032 Uiso 1 1 calc R
C16 C 1.0982(2) 0.7910(4) 0.10356(14) 0.0218(8) Uani 1 1 d .
H15 H 1.1133 0.7172 0.0852 0.026 Uiso 1 1 calc R
C17 C 1.0018(2) 0.8153(4) 0.11210(12) 0.0160(7) Uani 1 1 d .
C18 C 0.9751(2) 0.9264(3) 0.13781(13) 0.0137(7) Uani 1 1 d .
C19 C 0.9452(2) 0.6086(4) 0.07577(17) 0.0260(8) Uani 1 1 d .
H19A H 0.8848 0.5607 0.0655 0.039 Uiso 1 1 calc R
H19B H 0.9877 0.5642 0.1047 0.039 Uiso 1 1 calc R
H19C H 0.9790 0.6179 0.0441 0.039 Uiso 1 1 calc R
C20 C 0.7757(2) 1.0149(4) 0.28150(14) 0.0203(8) Uani 1 1 d .
C21 C 0.7584(3) 0.9811(5) 0.33711(16) 0.0387(11) Uani 1 1 d .
H32A H 0.7007 0.9269 0.3348 0.058 Uiso 1 1 calc R
H32B H 0.7475 1.0574 0.3573 0.058 Uiso 1 1 calc R
H32C H 0.8156 0.9366 0.3560 0.058 Uiso 1 1 calc R
C100 C 0.4396(3) 0.8362(5) 0.21267(16) 0.0316(10) Uani 1 1 d .
C101 C 0.4783(3) 0.9603(4) 0.22971(18) 0.0408(11) Uani 1 1 d .
H33A H 0.5329 0.9808 0.2103 0.061 Uiso 1 1 calc R
H33B H 0.5014 0.9599 0.2690 0.061 Uiso 1 1 calc R
H33C H 0.4266 1.0232 0.2213 0.061 Uiso 1 1 calc R
N1 n 0.73192(19) 1.2663(3) 0.17237(11) 0.0172(6) Uani 1 1 d .
N2 n 0.95198(18) 1.1802(3) 0.19502(10) 0.0174(6) Uani 1 1 d .
N3 n 0.7231(2) 0.7428(3) 0.21059(12) 0.0221(7) Uani 1 1 d .
N4 n 0.6966(2) 0.4016(3) -0.01050(13) 0.0235(7) Uani 1 1 d .
N5 n 1.07979(19) 1.2448(3) 0.06245(11) 0.0223(7) Uani 1 1 d .
N6 n 0.78981(19) 1.0402(3) 0.23812(12) 0.0223(7) Uani 1 1 d .
N100 n 0.4089(3) 0.7382(4) 0.19926(17) 0.0498(11) Uani 1 1 d .
O1 O 0.57354(15) 0.8651(2) 0.06184(9) 0.0175(5) Uani 1 1 d .
O2 O 0.69901(14) 1.0212(2) 0.11640(9) 0.0138(5) Uani 1 1 d .
O3 O 0.87974(14) 0.9438(2) 0.14273(9) 0.0147(5) Uani 1 1 d .
O4 O 0.92150(14) 0.7324(2) 0.09523(9) 0.0176(5) Uani 1 1 d .
O5 O 0.80350(16) 0.7210(2) 0.19311(10) 0.0231(6) Uani 1 1 d .
O6 O 0.65564(15) 0.8001(2) 0.17720(9) 0.0221(5) Uani 1 1 d .
O7 O 0.7093(2) 0.7133(3) 0.25735(11) 0.0411(8) Uani 1 1 d .
O8 O 0.67387(17) 0.6056(2) 0.10217(10) 0.0220(6) Uani 1 1 d D
H44A H 0.690(2) 0.535(4) 0.0844(16) 0.033 Uiso 1 1 d D
H44B H 0.6168(18) 0.591(4) 0.1111(15) 0.033 Uiso 1 1 d D
O9 O 0.73551(16) 0.7100(2) 0.01302(10) 0.0219(6) Uani 1 1 d D
H43A H 0.765(2) 0.730(3) -0.0138(10) 0.033 Uiso 1 1 d D
H43B H 0.699(2) 0.646(2) 0.0040(14) 0.033 Uiso 1 1 d D
O10 O 0.80280(17) 0.9510(2) 0.02639(10) 0.0214(5) Uani 1 1 d D
H42A H 0.844(2) 0.931(3) 0.0051(13) 0.032 Uiso 1 1 d D
H42B H 0.815(3) 1.0266(16) 0.0370(15) 0.032 Uiso 1 1 d D
O11 O 0.64220(18) 0.4935(3) -0.02983(11) 0.0335(6) Uani 1 1 d .
O12 O 0.72483(18) 0.3967(3) 0.04131(10) 0.0312(6) Uani 1 1 d .
O13 O 0.72098(18) 0.3179(3) -0.04105(11) 0.0390(7) Uani 1 1 d .
O14 O 0.84144(15) 1.1835(2) 0.08020(9) 0.0166(5) Uani 1 1 d D
H41A H 0.8988(12) 1.212(3) 0.0806(14) 0.025 Uiso 1 1 d D
H41B H 0.8014(19) 1.247(4) 0.0653(14) 0.025 Uiso 1 1 d D
O15 O 1.02108(17) 1.3090(3) 0.08609(11) 0.0334(6) Uani 1 1 d .
O16 O 1.04735(17) 1.1625(3) 0.02767(10) 0.0332(7) Uani 1 1 d .
O17 O 1.17219(16) 1.2627(3) 0.07469(11) 0.0345(7) Uani 1 1 d .
O100 O 0.49118(17) 0.5489(3) 0.13068(11) 0.0255(6) Uani 1 1 d D
H45A H 0.450(2) 0.527(4) 0.1034(11) 0.038 Uiso 1 1 d D
H45B H 0.468(2) 0.605(3) 0.1492(14) 0.038 Uiso 1 1 d D

loop_
_atom_site_aniso_label
_atom_site_aniso_U_11
_atom_site_aniso_U_22
_atom_site_aniso_U_33
_atom_site_aniso_U_23
_atom_site_aniso_U_13
_atom_site_aniso_U_12
Ni 0.01273(18) 0.0107(3) 0.0137(2) -0.00146(17) -0.00013(15) 0.00034(15)
Tb 0.01023(7) 0.01080(9) 0.01451(8) -0.00141(8) 0.00014(5) 0.00000(7)
C1 0.0188(16) 0.022(2) 0.0232(19) -0.0020(15) -0.0068(13) -0.0059(13)
C2 0.0152(15) 0.017(2) 0.0167(18) 0.0070(14) 0.0020(13) 0.0035(13)
C3 0.0117(15) 0.028(2) 0.026(2) 0.0070(16) -0.0010(13) -0.0013(14)
C4 0.0110(15) 0.035(3) 0.038(2) 0.0075(19) 0.0018(15) 0.0064(15)
C5 0.0218(16) 0.023(3) 0.031(2) 0.0025(16) 0.0088(14) 0.0119(15)
C6 0.0173(14) 0.016(2) 0.0151(16) 0.0031(15) 0.0054(12) 0.0041(14)
C7 0.0086(14) 0.016(2) 0.0131(16) 0.0057(13) 0.0027(12) 0.0033(12)
C8 0.0241(17) 0.015(2) 0.0163(17) 0.0013(13) 0.0059(13) 0.0097(13)
C9 0.0311(19) 0.016(2) 0.025(2) -0.0079(16) 0.0025(15) 0.0037(15)
C10 0.0332(19) 0.013(2) 0.025(2) -0.0058(15) 0.0015(15) -0.0057(15)
C11 0.0291(17) 0.022(2) 0.0264(19) -0.0109(17) -0.0053(14) -0.0038(16)
C12 0.0166(15) 0.019(2) 0.0156(17) 0.0028(14) -0.0054(12) -0.0062(13)
C13 0.0159(15) 0.016(2) 0.0134(17) 0.0028(14) -0.0019(12) -0.0008(13)
C14 0.0098(15) 0.031(3) 0.0240(19) 0.0036(16) -0.0023(13) -0.0050(14)
C15 0.0108(15) 0.034(3) 0.036(2) -0.0025(18) 0.0048(14) 0.0034(15)
C16 0.0171(15) 0.025(3) 0.0241(19) 0.0002(15) 0.0062(13) 0.0051(14)
C17 0.0123(13) 0.0165(19) 0.0178(16) 0.0031(16) -0.0015(11) -0.0007(14)
C18 0.0122(14) 0.014(2) 0.0146(17) 0.0031(13) 0.0012(12) 0.0020(12)
C19 0.0237(17) 0.012(2) 0.043(2) -0.0067(17) 0.0064(16) 0.0040(14)
C20 0.0231(17) 0.020(2) 0.0179(19) 0.0004(15) 0.0035(14) 0.0030(14)
C21 0.048(2) 0.047(3) 0.022(2) 0.0109(19) 0.0092(18) 0.002(2)
C100 0.0287(19) 0.040(3) 0.026(2) -0.0025(19) 0.0068(15) 0.0063(18)
C101 0.059(3) 0.034(3) 0.032(2) -0.002(2) 0.016(2) -0.005(2)
N1 0.0234(14) 0.0134(17) 0.0145(14) -0.0001(12) 0.0026(11) -0.0003(11)
N2 0.0221(13) 0.0136(16) 0.0157(14) -0.0004(13) 0.0005(10) -0.0006(13)
N3 0.0266(15) 0.0195(19) 0.0192(16) 0.0024(14) 0.0007(12) -0.0066(13)
N4 0.0211(14) 0.020(2) 0.0287(18) -0.0066(14) 0.0033(13) -0.0073(13)
N5 0.0233(15) 0.027(2) 0.0177(16) 0.0044(14) 0.0085(12) -0.0004(13)
N6 0.0222(14) 0.0199(19) 0.0240(18) -0.0001(14) 0.0009(12) 0.0016(12)
N100 0.039(2) 0.052(3) 0.060(3) -0.022(2) 0.0114(18) -0.0033(19)
O1 0.0134(10) 0.0170(14) 0.0203(12) -0.0025(10) -0.0036(9) -0.0013(9)
O2 0.0094(10) 0.0144(14) 0.0175(12) -0.0011(10) 0.0015(8) 0.0009(8)
O3 0.0084(9) 0.0147(14) 0.0208(12) -0.0018(10) 0.0018(8) -0.0009(8)
O4 0.0146(10) 0.0115(14) 0.0257(13) -0.0054(10) 0.0001(9) 0.0011(9)
O5 0.0187(11) 0.0232(17) 0.0256(14) 0.0035(10) -0.0020(10) 0.0006(9)
O6 0.0240(11) 0.0213(16) 0.0209(12) 0.0060(11) 0.0029(9) 0.0051(10)
O7 0.0500(16) 0.051(2) 0.0230(15) 0.0164(13) 0.0067(12) -0.0015(14)
O8 0.0250(12) 0.0177(16) 0.0243(14) -0.0042(11) 0.0068(10) -0.0048(11)
O9 0.0252(12) 0.0196(18) 0.0216(13) -0.0057(10) 0.0059(10) -0.0091(10)
O10 0.0289(13) 0.0153(16) 0.0214(14) -0.0056(11) 0.0084(10) -0.0019(10)
O11 0.0398(15) 0.0183(17) 0.0358(16) -0.0034(12) -0.0151(12) 0.0012(12)
O12 0.0434(15) 0.0275(18) 0.0209(14) -0.0022(12) -0.0015(11) 0.0090(12)
O13 0.0356(13) 0.043(2) 0.0397(16) -0.0210(16) 0.0104(12) 0.0008(14)
O14 0.0147(10) 0.0156(14) 0.0192(12) 0.0018(11) 0.0015(9) 0.0007(10)
O15 0.0304(12) 0.0322(18) 0.0422(16) -0.0086(14) 0.0204(11) 0.0013(12)
O16 0.0299(13) 0.040(2) 0.0287(14) -0.0138(13) 0.0032(11) -0.0053(12)
O17 0.0196(12) 0.053(2) 0.0315(15) -0.0128(14) 0.0062(11) -0.0067(12)
O100 0.0273(13) 0.0242(18) 0.0240(15) -0.0036(11) 0.0013(10) 0.0010(11)

loop_
_atom_type_symbol
_atom_type_description
_atom_type_scat_dispersion_real
_atom_type_scat_dispersion_imag
_atom_type_scat_source
C C 0.0033 0.0016 'International Tables Vol C Tables 4.2.6.8 and 6.1.1.4'
H H 0.0000 0.0000 'International Tables Vol C Tables 4.2.6.8 and 6.1.1.4'
Ni Ni 0.3393 1.1124 'International Tables Vol C Tables 4.2.6.8 and 6.1.1.4'
Tb Tb -0.1723 4.1537 'International Tables Vol C Tables 4.2.6.8 and 6.1.1.4'
N N 0.0061 0.0033 'International Tables Vol C Tables 4.2.6.8 and 6.1.1.4'
O O 0.0106 0.0060 'International Tables Vol C Tables 4.2.6.8 and 6.1.1.4'

loop_
_geom_angle_atom_site_label_1
_geom_angle_atom_site_label_2
_geom_angle_atom_site_label_3
_geom_angle
N2 Ni O2 167.95(10)
N2 Ni O3 90.79(10)
O2 Ni O3 78.60(8)
N2 Ni N1 99.14(11)
O2 Ni N1 91.52(10)
O3 Ni N1 170.07(10)
N2 Ni N6 91.44(11)
O2 Ni N6 94.45(10)
O3 Ni N6 91.17(10)
N1 Ni N6 88.63(11)
N2 Ni O14 90.05(9)
O2 Ni O14 84.07(8)
O3 Ni O14 88.79(9)
N1 Ni O14 91.16(10)
N6 Ni O14 178.50(9)
N2 Ni Tb 130.39(9)
O2 Ni Tb 39.25(6)
O3 Ni Tb 39.60(5)
N1 Ni Tb 130.47(8)
N6 Ni Tb 90.23(8)
O14 Ni Tb 88.79(7)
O2 Tb O3 67.41(7)
O2 Tb O9 128.08(8)
O3 Tb O9 129.93(7)
O2 Tb O10 74.51(8)
O3 Tb O10 74.16(8)
O9 Tb O10 68.12(8)
O2 Tb O8 133.12(7)
O3 Tb O8 142.58(8)
O9 Tb O8 67.61(8)
O10 Tb O8 135.49(8)
O2 Tb O6 73.29(8)
O3 Tb O6 97.45(8)
O9 Tb O6 131.74(8)
O10 Tb O6 147.47(8)
O8 Tb O6 68.48(8)
O2 Tb O4 130.34(7)
O3 Tb O4 65.29(7)
O9 Tb O4 76.00(8)
O10 Tb O4 78.97(8)
O8 Tb O4 94.75(8)
O6 Tb O4 126.79(7)
O2 Tb O1 64.85(7)
O3 Tb O1 132.09(8)
O9 Tb O1 79.81(8)
O10 Tb O1 89.48(8)
O8 Tb O1 78.47(8)
O6 Tb O1 72.77(7)
O4 Tb O1 155.64(7)
O2 Tb O5 104.63(8)
O3 Tb O5 73.59(8)
O9 Tb O5 126.66(8)
O10 Tb O5 145.09(8)
O8 Tb O5 70.80(8)
O6 Tb O5 51.11(7)
O4 Tb O5 75.72(7)
O1 Tb O5 122.42(7)
O2 Tb N3 89.23(8)
O3 Tb N3 85.19(8)
O9 Tb N3 134.18(9)
O10 Tb N3 157.37(8)
O8 Tb N3 67.12(8)
O6 Tb N3 25.82(7)
O4 Tb N3 100.98(8)
O1 Tb N3 97.85(8)
O5 Tb N3 25.29(7)
O2 Tb Ni 33.73(5)
O3 Tb Ni 33.87(5)
O9 Tb Ni 141.93(6)
O10 Tb Ni 73.84(6)
O8 Tb Ni 149.91(6)
O6 Tb Ni 81.95(6)
O4 Tb Ni 98.66(5)
O1 Tb Ni 98.58(5)
O5 Tb Ni 86.57(6)
N3 Tb Ni 83.88(6)
O1 C1 H18A 109.5
O1 C1 H18B 109.5
H18A C1 H18B 109.5
O1 C1 H18C 109.5
H18A C1 H18C 109.5
H18B C1 H18C 109.5
C3 C2 O1 125.1(3)
C3 C2 C7 121.7(3)
O1 C2 C7 113.3(2)
C2 C3 C4 119.5(3)
C2 C3 H3 120.2
C4 C3 H3 120.2
C5 C4 C3 120.0(3)
C5 C4 H4 120.0
C3 C4 H4 120.0
C4 C5 C6 121.5(3)
C4 C5 H5 119.2
C6 C5 H5 119.2
C7 C6 C5 118.5(3)
C7 C6 C8 124.9(3)
C5 C6 C8 116.5(3)
O2 C7 C6 123.9(3)
O2 C7 C2 117.5(3)
C6 C7 C2 118.6(3)
N1 C8 C6 127.7(3)
N1 C8 H7 116.2
C6 C8 H7 116.2
N1 C9 C10 113.5(3)
N1 C9 H8A 108.9
C10 C9 H8A 108.9
N1 C9 H8B 108.9
C10 C9 H8B 108.9
H8A C9 H8B 107.7
C9 C10 C11 113.9(3)
C9 C10 H9A 108.8
C11 C10 H9A 108.8
C9 C10 H9B 108.8
C11 C10 H9B 108.8
H9A C10 H9B 107.7
N2 C11 C10 112.1(3)
N2 C11 H10A 109.2
C10 C11 H10A 109.2
N2 C11 H10B 109.2
C10 C11 H10B 109.2
H10A C11 H10B 107.9
N2 C12 C13 127.3(3)
N2 C12 H11 116.3
C13 C12 H11 116.3
C14 C13 C18 118.5(3)
C14 C13 C12 116.9(3)
C18 C13 C12 124.6(3)
C15 C14 C13 121.8(3)
C15 C14 H13 119.1
C13 C14 H13 119.1
C14 C15 C16 120.0(3)
C14 C15 H14 120.0
C16 C15 H14 120.0
C17 C16 C15 119.0(3)
C17 C16 H15 120.5
C15 C16 H15 120.5
C16 C17 C18 122.6(3)
C16 C17 O4 123.6(3)
C18 C17 O4 113.8(2)
O3 C18 C17 118.5(3)
O3 C18 C13 123.3(3)
C17 C18 C13 118.2(3)
O4 C19 H19A 109.5
O4 C19 H19B 109.5
H19A C19 H19B 109.5
O4 C19 H19C 109.5
H19A C19 H19C 109.5
H19B C19 H19C 109.5
N6 C20 C21 179.3(4)
C20 C21 H32A 109.5
C20 C21 H32B 109.5
H32A C21 H32B 109.5
C20 C21 H32C 109.5
H32A C21 H32C 109.5
H32B C21 H32C 109.5
N100 C100 C101 179.9(5)
C100 C101 H33A 109.5
C100 C101 H33B 109.5
H33A C101 H33B 109.5
C100 C101 H33C 109.5
H33A C101 H33C 109.5
H33B C101 H33C 109.5
C8 N1 C9 115.6(3)
C8 N1 Ni 124.5(2)
C9 N1 Ni 119.7(2)
C12 N2 C11 116.6(3)
C12 N2 Ni 124.1(2)
C11 N2 Ni 119.0(2)
O7 N3 O5 122.4(3)
O7 N3 O6 121.1(3)
O5 N3 O6 116.5(3)
O7 N3 Tb 178.4(2)
O5 N3 Tb 59.09(15)
O6 N3 Tb 57.38(14)
O13 N4 O11 121.0(3)
O13 N4 O12 120.6(3)
O11 N4 O12 118.4(3)
O16 N5 O15 120.3(3)
O16 N5 O17 120.2(3)
O15 N5 O17 119.5(3)
C20 N6 Ni 172.7(3)
C2 O1 C1 115.6(2)
C2 O1 Tb 117.51(17)
C1 O1 Tb 126.08(19)
C7 O2 Ni 126.9(2)
C7 O2 Tb 124.4(2)
Ni O2 Tb 107.02(8)
C18 O3 Ni 125.7(2)
C18 O3 Tb 123.65(19)
Ni O3 Tb 106.52(8)
C17 O4 C19 116.9(2)
C17 O4 Tb 116.93(19)
C19 O4 Tb 126.13(18)
N3 O5 Tb 95.62(17)
N3 O6 Tb 96.80(17)
Tb O8 H44A 126(2)
Tb O8 H44B 125(3)
H44A O8 H44B 107(3)
Tb O9 H43A 126(2)
Tb O9 H43B 126(2)
H43A O9 H43B 108(2)
Tb O10 H42A 127(3)
Tb O10 H42B 113(3)
H42A O10 H42B 107(2)
Ni O14 H41A 113(2)
Ni O14 H41B 117(2)
H41A O14 H41B 104(3)
H45A O100 H45B 112(2)

loop_
_geom_bond_atom_site_label_1
_geom_bond_atom_site_label_2
_geom_bond_distance
Ni N2 2.021(3)
Ni O2 2.025(2)
Ni O3 2.027(2)
Ni N1 2.030(3)
Ni N6 2.114(3)
Ni O14 2.168(2)
Ni Tb 3.4864(5)
Tb O2 2.307(2)
Tb O3 2.318(2)
Tb O9 2.351(2)
Tb O10 2.436(2)
Tb O8 2.452(2)
Tb O6 2.469(2)
Tb O4 2.487(2)
Tb O1 2.488(2)
Tb O5 2.509(2)
Tb N3 2.911(3)
C1 O1 1.441(4)
C1 H18A 0.9600
C1 H18B 0.9600
C1 H18C 0.9600
C2 C3 1.377(4)
C2 O1 1.387(4)
C2 C7 1.412(5)
C3 C4 1.390(5)
C3 H3 0.9300
C4 C5 1.368(5)
C4 H4 0.9300
C5 C6 1.418(4)
C5 H5 0.9300
C6 C7 1.399(5)
C6 C8 1.453(5)
C7 O2 1.330(3)
C8 N1 1.284(4)
C8 H7 0.9300
C9 N1 1.482(5)
C9 C10 1.508(5)
C9 H8A 0.9700
C9 H8B 0.9700
C10 C11 1.519(5)
C10 H9A 0.9700
C10 H9B 0.9700
C11 N2 1.471(4)
C11 H10A 0.9700
C11 H10B 0.9700
C12 N2 1.290(4)
C12 C13 1.443(5)
C12 H11 0.9300
C13 C14 1.407(4)
C13 C18 1.415(4)
C14 C15 1.365(5)
C14 H13 0.9300
C15 C16 1.394(5)
C15 H14 0.9300
C16 C17 1.377(4)
C16 H15 0.9300
C17 C18 1.392(5)
C17 O4 1.403(4)
C18 O3 1.329(3)
C19 O4 1.431(4)
C19 H19A 0.9600
C19 H19B 0.9600
C19 H19C 0.9600
C20 N6 1.133(4)
C20 C21 1.452(5)
C21 H32A 0.9600
C21 H32B 0.9600
C21 H32C 0.9600
C100 N100 1.136(5)
C100 C101 1.437(6)
C101 H33A 0.9600
C101 H33B 0.9600
C101 H33C 0.9600
N3 O7 1.221(4)
N3 O5 1.249(3)
N3 O6 1.277(4)
N4 O13 1.226(4)
N4 O11 1.259(4)
N4 O12 1.263(4)
N5 O16 1.240(4)
N5 O15 1.246(4)
N5 O17 1.256(3)
O8 H44A 0.90(4)
O8 H44B 0.847(18)
O9 H43A 0.84(3)
O9 H43B 0.839(10)
O10 H42A 0.84(3)
O10 H42B 0.841(10)
O14 H41A 0.830(10)
O14 H41B 0.90(3)
O100 H45A 0.83(3)
O100 H45B 0.83(3)

loop_
_geom_hbond_atom_site_label_D
_geom_hbond_atom_site_label_H
_geom_hbond_atom_site_label_A
_geom_hbond_distance_DH
_geom_hbond_distance_HA
_geom_hbond_distance_DA
_geom_hbond_angle_DHA
_geom_hbond_site_symmetry_A
O8 H44A O12 0.90(4) 1.89(4) 2.784(4) 175(4) .
O8 H44B O100 0.847(18) 1.889(19) 2.735(3) 176(4) .
O9 H43A O17 0.84(3) 1.82(3) 2.649(3) 168(4) 3_775
O9 H43B O11 0.839(10) 1.904(14) 2.722(3) 165(3) .
O10 H42A O16 0.84(3) 2.032(15) 2.841(3) 161(4) 3_775
O10 H42B O14 0.841(10) 1.952(13) 2.773(4) 165(4) .
O14 H41A O15 0.830(10) 1.931(13) 2.749(3) 169(4) .
O14 H41B O12 0.90(3) 1.92(4) 2.812(3) 172(4) 1_565
O100 H45A O11 0.83(3) 2.03(3) 2.855(3) 169(4) 3_665
O100 H45B N100 0.83(3) 2.09(3) 2.917(5) 176(4) .

loop_
_geom_torsion_atom_site_label_1
_geom_torsion_atom_site_label_2
_geom_torsion_atom_site_label_3
_geom_torsion_atom_site_label_4
_geom_torsion
N2 Ni Tb O2 -171.15(14)
O3 Ni Tb O2 -171.68(14)
N1 Ni Tb O2 8.37(14)
N6 Ni Tb O2 96.77(12)
O14 Ni Tb O2 -82.11(11)
N2 Ni Tb O3 0.53(14)
O2 Ni Tb O3 171.68(14)
N1 Ni Tb O3 -179.95(14)
N6 Ni Tb O3 -91.55(12)
O14 Ni Tb O3 89.57(11)
N2 Ni Tb O9 -87.51(13)
O2 Ni Tb O9 83.63(13)
O3 Ni Tb O9 -88.05(13)
N1 Ni Tb O9 92.01(14)
N6 Ni Tb O9 -179.60(12)
O14 Ni Tb O9 1.53(11)
N2 Ni Tb O10 -84.97(12)
O2 Ni Tb O10 86.17(11)
O3 Ni Tb O10 -85.51(11)
N1 Ni Tb O10 94.55(12)
N6 Ni Tb O10 -177.06(9)
O14 Ni Tb O10 4.06(8)
N2 Ni Tb O8 106.28(15)
O2 Ni Tb O8 -82.57(15)
O3 Ni Tb O8 105.75(15)
N1 Ni Tb O8 -74.20(15)
N6 Ni Tb O8 14.19(14)
O14 Ni Tb O8 -164.68(13)
N2 Ni Tb O6 116.98(11)
O2 Ni Tb O6 -71.87(11)
O3 Ni Tb O6 116.45(11)
N1 Ni Tb O6 -63.50(11)
N6 Ni Tb O6 24.89(9)
O14 Ni Tb O6 -153.98(7)
N2 Ni Tb O4 -9.19(11)
O2 Ni Tb O4 161.96(11)
O3 Ni Tb O4 -9.72(11)
N1 Ni Tb O4 170.33(11)
N6 Ni Tb O4 -101.28(9)
O14 Ni Tb O4 79.85(8)
N2 Ni Tb O1 -171.92(11)
O2 Ni Tb O1 -0.77(11)
O3 Ni Tb O1 -172.45(11)
N1 Ni Tb O1 7.60(11)
N6 Ni Tb O1 95.99(9)
O14 Ni Tb O1 -82.88(7)
N2 Ni Tb O5 65.79(11)
O2 Ni Tb O5 -123.06(11)
O3 Ni Tb O5 65.26(11)
N1 Ni Tb O5 -114.69(11)
N6 Ni Tb O5 -26.30(9)
O14 Ni Tb O5 154.83(7)
N2 Ni Tb N3 91.03(11)
O2 Ni Tb N3 -97.83(11)
O3 Ni Tb N3 90.49(11)
N1 Ni Tb N3 -89.45(12)
N6 Ni Tb N3 -1.06(9)
O14 Ni Tb N3 -179.94(8)
O1 C2 C3 C4 -178.6(3)
C7 C2 C3 C4 1.5(5)
C2 C3 C4 C5 1.5(5)
C3 C4 C5 C6 -2.4(6)
C4 C5 C6 C7 0.4(5)
C4 C5 C6 C8 -178.7(3)
C5 C6 C7 O2 -178.2(3)
C8 C6 C7 O2 0.8(5)
C5 C6 C7 C2 2.5(5)
C8 C6 C7 C2 -178.5(3)
C3 C2 C7 O2 177.2(3)
O1 C2 C7 O2 -2.8(4)
C3 C2 C7 C6 -3.5(5)
O1 C2 C7 C6 176.6(3)
C7 C6 C8 N1 -3.9(5)
C5 C6 C8 N1 175.2(3)
N1 C9 C10 C11 -71.6(4)
C9 C10 C11 N2 75.9(4)
N2 C12 C13 C14 174.7(3)
N2 C12 C13 C18 -6.9(6)
C18 C13 C14 C15 1.2(5)
C12 C13 C14 C15 179.7(3)
C13 C14 C15 C16 -1.5(6)
C14 C15 C16 C17 -0.1(5)
C15 C16 C17 C18 2.0(5)
C15 C16 C17 O4 -178.9(3)
C16 C17 C18 O3 177.9(3)
O4 C17 C18 O3 -1.3(4)
C16 C17 C18 C13 -2.3(5)
O4 C17 C18 C13 178.5(3)
C14 C13 C18 O3 -179.5(3)
C12 C13 C18 O3 2.1(5)
C14 C13 C18 C17 0.7(5)
C12 C13 C18 C17 -177.7(3)
C6 C8 N1 C9 -174.8(3)
C6 C8 N1 Ni -0.7(5)
C10 C9 N1 C8 -151.4(3)
C10 C9 N1 Ni 34.2(4)
N2 Ni N1 C8 179.5(3)
O2 Ni N1 C8 5.1(3)
N6 Ni N1 C8 -89.3(3)
O14 Ni N1 C8 89.2(3)
Tb Ni N1 C8 -0.2(3)
N2 Ni N1 C9 -6.7(3)
O2 Ni N1 C9 179.0(2)
N6 Ni N1 C9 84.6(3)
O14 Ni N1 C9 -96.9(2)
Tb Ni N1 C9 173.7(2)
C13 C12 N2 C11 179.4(3)
C13 C12 N2 Ni -7.4(5)
C10 C11 N2 C12 132.1(3)
C10 C11 N2 Ni -41.5(4)
O2 Ni N2 C12 -10.7(7)
O3 Ni N2 C12 17.5(3)
N1 Ni N2 C12 -162.5(3)
N6 Ni N2 C12 108.6(3)
O14 Ni N2 C12 -71.3(3)
Tb Ni N2 C12 17.1(3)
O2 Ni N2 C11 162.3(4)
O3 Ni N2 C11 -169.5(2)
N1 Ni N2 C11 10.5(3)
N6 Ni N2 C11 -78.3(3)
O14 Ni N2 C11 101.7(2)
Tb Ni N2 C11 -169.9(2)
O2 Tb N3 O5 -128.32(19)
O3 Tb N3 O5 -60.93(19)
O9 Tb N3 O5 83.8(2)
O10 Tb N3 O5 -84.9(3)
O8 Tb N3 O5 93.3(2)
O6 Tb N3 O5 -179.1(3)
O4 Tb N3 O5 2.7(2)
O1 Tb N3 O5 167.20(18)
Ni Tb N3 O5 -94.94(18)
O2 Tb N3 O6 50.80(19)
O3 Tb N3 O6 118.2(2)
O9 Tb N3 O6 -97.1(2)
O10 Tb N3 O6 94.2(3)
O8 Tb N3 O6 -87.6(2)
O4 Tb N3 O6 -178.15(19)
O1 Tb N3 O6 -13.7(2)
O5 Tb N3 O6 179.1(3)
Ni Tb N3 O6 84.18(19)
C3 C2 O1 C1 4.1(4)
C7 C2 O1 C1 -176.0(3)
C3 C2 O1 Tb -166.3(3)
C7 C2 O1 Tb 13.6(3)
O2 Tb O1 C2 -13.66(19)
O3 Tb O1 C2 -18.8(2)
O9 Tb O1 C2 -154.6(2)
O10 Tb O1 C2 -86.8(2)
O8 Tb O1 C2 136.4(2)
O6 Tb O1 C2 65.6(2)
O4 Tb O1 C2 -147.8(2)
O5 Tb O1 C2 78.2(2)
N3 Tb O1 C2 71.8(2)
Ni Tb O1 C2 -13.2(2)
O2 Tb O1 C1 177.1(3)
O3 Tb O1 C1 171.9(2)
O9 Tb O1 C1 36.1(2)
O10 Tb O1 C1 104.0(2)
O8 Tb O1 C1 -32.9(2)
O6 Tb O1 C1 -103.7(2)
O4 Tb O1 C1 42.9(3)
O5 Tb O1 C1 -91.0(2)
N3 Tb O1 C1 -97.5(2)
Ni Tb O1 C1 177.6(2)
C6 C7 O2 Ni 6.3(4)
C2 C7 O2 Ni -174.4(2)
C6 C7 O2 Tb 169.6(2)
C2 C7 O2 Tb -11.1(4)
N2 Ni O2 C7 -160.2(5)
O3 Ni O2 C7 171.1(2)
N1 Ni O2 C7 -8.0(2)
N6 Ni O2 C7 80.8(2)
O14 Ni O2 C7 -99.0(2)
Tb Ni O2 C7 165.7(3)
N2 Ni O2 Tb 34.1(5)
O3 Ni O2 Tb 5.40(9)
N1 Ni O2 Tb -173.64(10)
N6 Ni O2 Tb -84.90(11)
O14 Ni O2 Tb 95.36(10)
O3 Tb O2 C7 -171.2(2)
O9 Tb O2 C7 65.0(2)
O10 Tb O2 C7 109.9(2)
O8 Tb O2 C7 -29.1(3)
O6 Tb O2 C7 -65.4(2)
O4 Tb O2 C7 170.2(2)
O1 Tb O2 C7 13.0(2)
O5 Tb O2 C7 -106.3(2)
N3 Tb O2 C7 -86.0(2)
Ni Tb O2 C7 -166.1(3)
O3 Tb O2 Ni -5.01(8)
O9 Tb O2 Ni -128.88(9)
O10 Tb O2 Ni -83.97(10)
O8 Tb O2 Ni 137.06(9)
O6 Tb O2 Ni 100.74(10)
O4 Tb O2 Ni -23.69(14)
O1 Tb O2 Ni 179.15(12)
O5 Tb O2 Ni 59.84(10)
N3 Tb O2 Ni 80.10(9)
C17 C18 O3 Ni -164.1(2)
C13 C18 O3 Ni 16.1(4)
C17 C18 O3 Tb -10.2(4)
C13 C18 O3 Tb 169.9(2)
N2 Ni O3 C18 -22.1(2)
O2 Ni O3 C18 152.2(2)
N6 Ni O3 C18 -113.5(2)
O14 Ni O3 C18 68.0(2)
Tb Ni O3 C18 157.5(3)
N2 Ni O3 Tb -179.59(10)
O2 Ni O3 Tb -5.36(9)
N6 Ni O3 Tb 88.95(10)
O14 Ni O3 Tb -89.56(9)
O2 Tb O3 C18 -153.1(2)
O9 Tb O3 C18 -31.6(3)
O10 Tb O3 C18 -73.6(2)
O8 Tb O3 C18 74.5(3)
O6 Tb O3 C18 138.5(2)
O4 Tb O3 C18 11.3(2)
O1 Tb O3 C18 -148.0(2)
O5 Tb O3 C18 92.8(2)
N3 Tb O3 C18 115.7(2)
Ni Tb O3 C18 -158.1(3)
O2 Tb O3 Ni 4.99(8)
O9 Tb O3 Ni 126.52(10)
O10 Tb O3 Ni 84.48(10)
O8 Tb O3 Ni -127.42(12)
O6 Tb O3 Ni -63.39(10)
O4 Tb O3 Ni 169.41(12)
O1 Tb O3 Ni 10.08(14)
O5 Tb O3 Ni -109.07(10)
N3 Tb O3 Ni -86.17(10)
C16 C17 O4 C19 9.5(5)
C18 C17 O4 C19 -171.3(3)
C16 C17 O4 Tb -168.4(3)
C18 C17 O4 Tb 10.8(3)
O2 Tb O4 C17 7.8(2)
O3 Tb O4 C17 -11.21(19)
O9 Tb O4 C17 136.3(2)
O10 Tb O4 C17 66.3(2)
O8 Tb O4 C17 -158.2(2)
O6 Tb O4 C17 -91.7(2)
O1 Tb O4 C17 129.4(2)
O5 Tb O4 C17 -89.4(2)
N3 Tb O4 C17 -90.7(2)
Ni Tb O4 C17 -5.3(2)
O2 Tb O4 C19 -169.9(2)
O3 Tb O4 C19 171.1(3)
O9 Tb O4 C19 -41.4(3)
O10 Tb O4 C19 -111.4(3)
O8 Tb O4 C19 24.1(3)
O6 Tb O4 C19 90.7(3)
O1 Tb O4 C19 -48.3(3)
O5 Tb O4 C19 92.9(3)
N3 Tb O4 C19 91.7(3)
Ni Tb O4 C19 177.1(2)
O7 N3 O5 Tb -179.6(3)
O6 N3 O5 Tb -0.8(3)
O2 Tb O5 N3 54.17(19)
O3 Tb O5 N3 114.78(19)
O9 Tb O5 N3 -117.28(19)
O10 Tb O5 N3 137.97(19)
O8 Tb O5 N3 -76.91(19)
O6 Tb O5 N3 0.49(18)
O4 Tb O5 N3 -177.2(2)
O1 Tb O5 N3 -15.1(2)
Ni Tb O5 N3 82.92(18)
O7 N3 O6 Tb 179.7(3)
O5 N3 O6 Tb 0.8(3)
O2 Tb O6 N3 -126.0(2)
O3 Tb O6 N3 -62.3(2)
O9 Tb O6 N3 107.5(2)
O10 Tb O6 N3 -134.5(2)
O8 Tb O6 N3 81.7(2)
O4 Tb O6 N3 2.3(2)
O1 Tb O6 N3 165.8(2)
O5 Tb O6 N3 -0.49(17)
Ni Tb O6 N3 -92.57(19)
